data_2244194
loop_
_publ_author_name
'Steiger, Scott A.'
'Li, Chun'
'Oliver, Allen G.'
'Natale, Nicholas R.'

_publ_section_title
;
 Synthesis, crystal structures, and Hirshfeld analysis of three
 hexahydroquinoline derivatives
;
_journal_coeditor_code JY2021
_journal_issue 11
_journal_name_full 'Acta Crystallographica Section E'
_journal_page_first
;
;
_journal_paper_doi 10.1107/S2056989022009495
_journal_volume 78
_journal_year 2022
_chemical_formula_iupac 'C21 H25 N O5'
_chemical_formula_moiety 'C21 H25 N O5'
_chemical_formula_sum 'C21 H25 N O5'
_chemical_formula_weight 371.42
_chemical_name_systematic
'Ethyl 4-(3,4-dihydroxyphenyl)-2,7,7-trimethyl-5-oxo-1,4,5,6,7,8-hexahydroquinoline-3-carboxylate'
_space_group_crystal_system monoclinic
_space_group_IT_number 14
_space_group_name_Hall '-P 2yn'
_space_group_name_H-M_alt 'P 1 21/n 1'
_atom_sites_solution_hydrogens mixed
_atom_sites_solution_primary direct
_audit_creation_method
;
Olex2 1.5
(compiled 2022.04.07 svn.rca3783a0 for OlexSys, GUI svn.r6498)
;
_cell_angle_alpha 90
_cell_angle_beta 108.2014(17)
_cell_angle_gamma 90
_cell_formula_units_Z 4
_cell_length_a 9.2745(3)
_cell_length_b 22.1655(7)
_cell_length_c 11.3475(4)
_cell_measurement_reflns_used 9215
_cell_measurement_temperature 100.2
_cell_measurement_theta_max 28.30
_cell_measurement_theta_min 2.49
_cell_volume 2216.03(13)
_computing_cell_refinement
;
SAINT (Bruker, 2016)
;
_computing_data_collection
;
APEX2 (Bruker, 2012)
;
_computing_data_reduction
;
SAINT (Bruker, 2016)
;
_computing_molecular_graphics
;
<i>OLEX2</i> (Dolomanov <i>et al.</i>,  2009)
;
_computing_publication_material
;
<i>OLEX2</i> (Dolomanov <i>et al.</i>,  2009)
;
_computing_structure_refinement
;
<i>SHELXL2018/1</i> (Sheldrick, 2015)
;
_computing_structure_solution
;
SHELXS  (Sheldrick, 2008)
;
_diffrn_ambient_temperature 100.2
_diffrn_measured_fraction_theta_full 0.997
_diffrn_measured_fraction_theta_max 0.994
_diffrn_measurement_device_type 'Bruker SMART BREEZE CCD'
_diffrn_measurement_method '\f and \w scans'
_diffrn_radiation_type MoK\a
_diffrn_radiation_wavelength 0.71073
_diffrn_reflns_av_R_equivalents 0.0458
_diffrn_reflns_av_unetI/netI 0.0312
_diffrn_reflns_limit_h_max 12
_diffrn_reflns_limit_h_min -12
_diffrn_reflns_limit_k_max 29
_diffrn_reflns_limit_k_min -29
_diffrn_reflns_limit_l_max 15
_diffrn_reflns_limit_l_min -15
_diffrn_reflns_number 40175
_diffrn_reflns_theta_full 25.242
_diffrn_reflns_theta_max 28.361
_diffrn_reflns_theta_min 2.488
_diffrn_source '2 kW sealed X-ray tube'
_diffrn_source_current 30.0
_diffrn_source_power 1.5
_diffrn_source_voltage 50.0
_diffrn_standards_number 0
_exptl_absorpt_coefficient_mu 0.079
_exptl_absorpt_correction_type none
_exptl_crystal_colour brown
_exptl_crystal_density_diffrn 1.113
_exptl_crystal_density_method 'not measured'
_exptl_crystal_description plate
_exptl_crystal_F_000 792
_exptl_crystal_size_max 0.643
_exptl_crystal_size_mid 0.125
_exptl_crystal_size_min 0.056
_refine_diff_density_max 0.405
_refine_diff_density_min -0.208
_refine_ls_extinction_method none
_refine_ls_goodness_of_fit_ref 1.040
_refine_ls_hydrogen_treatment mixed
_refine_ls_matrix_type full
_refine_ls_number_parameters 260
_refine_ls_number_reflns 5517
_refine_ls_number_restraints 0
_refine_ls_restrained_S_all 1.040
_refine_ls_R_factor_all 0.0607
_refine_ls_R_factor_gt 0.0446
_refine_ls_shift/su_max 0.000
_refine_ls_shift/su_mean 0.000
_refine_ls_structure_factor_coef Fsqd
_refine_ls_weighting_details 'w=1/[\s^2^(Fo^2^)+(0.0628P)^2^+0.7593P] where P=(Fo^2^+2Fc^2^)/3'
_refine_ls_weighting_scheme calc
_refine_ls_wR_factor_gt 0.1149
_refine_ls_wR_factor_ref 0.1230
_reflns_number_gt 4263
_reflns_number_total 5517
_reflns_threshold_expression 'I > 2\s(I)'
_cod_data_source_file jy2021sup1.cif
_cod_data_source_block III
_cod_database_code 2244194
_shelx_space_group_comment
;
The symmetry employed for this shelxl refinement is uniquely defined
by the following loop, which should always be used as a source of
symmetry information in preference to the above space-group names.
They are only intended as comments.
;
_shelx_estimated_absorpt_t_min 0.951
_shelx_estimated_absorpt_t_max 0.996

loop_
_space_group_symop_operation_xyz
'x, y, z'
'-x+1/2, y+1/2, -z+1/2'
'-x, -y, -z'
'x-1/2, -y-1/2, z-1/2'

loop_
_atom_site_type_symbol
_atom_site_label
_atom_site_fract_x
_atom_site_fract_y
_atom_site_fract_z
_atom_site_U_iso_or_equiv
_atom_site_adp_type
_atom_site_calc_flag
_atom_site_occupancy
_atom_site_disorder_assembly
_atom_site_disorder_group
O O1 1.16874(11) 0.16574(4) 0.51737(9) 0.0186(2) Uani d 1 . .
O O2 0.97871(12) 0.34503(5) 0.68766(9) 0.0208(2) Uani d 1 . .
O O4 0.45936(11) 0.14086(5) 0.41764(10) 0.0240(2) Uani d 1 . .
O O5 0.49133(12) 0.12980(5) 0.65976(10) 0.0218(2) Uani d 1 . .
O O3 0.87314(12) 0.41878(4) 0.55338(9) 0.0216(2) Uani d 1 . .
N N1 0.78891(13) 0.29217(5) 0.26502(10) 0.0156(2) Uani d 1 . .
C C5 1.08644(15) 0.18180(6) 0.41329(12) 0.0149(3) Uani d 1 . .
C C8 0.89609(15) 0.21511(6) 0.16440(12) 0.0160(3) Uani d 1 . .
H H8A 0.958420 0.240536 0.127373 0.019 Uiso calc 1 . .
H H8B 0.792707 0.212750 0.104128 0.019 Uiso calc 1 . .
C C4 0.93969(14) 0.25570(6) 0.50871(11) 0.0139(3) Uani d 1 . .
H H4A 1.037134 0.257551 0.578628 0.017 Uiso calc 1 . .
C C6 1.10852(15) 0.15446(6) 0.29827(12) 0.0174(3) Uani d 1 . .
H H6A 1.148756 0.113046 0.318085 0.021 Uiso calc 1 . .
H H6B 1.185931 0.178302 0.275254 0.021 Uiso calc 1 . .
C C17 0.82560(15) 0.21896(6) 0.55115(12) 0.0149(3) Uani d 1 . .
C C18 0.69686(15) 0.19536(6) 0.46308(12) 0.0160(3) Uani d 1 . .
H H18 0.684531 0.200209 0.377301 0.019 Uiso calc 1 . .
C C22 0.84222(16) 0.21058(6) 0.67665(12) 0.0177(3) Uani d 1 . .
H H22 0.930164 0.225397 0.737945 0.021 Uiso calc 1 . .
C C20 0.60235(15) 0.15836(6) 0.62458(13) 0.0173(3) Uani d 1 . .
C C9 0.88732(14) 0.24475(6) 0.28105(12) 0.0145(3) Uani d 1 . .
C C2 0.79999(15) 0.33426(6) 0.35723(12) 0.0155(3) Uani d 1 . .
C C19 0.58740(15) 0.16513(6) 0.49897(12) 0.0169(3) Uani d 1 . .
C C3 0.88223(15) 0.31999(6) 0.47602(12) 0.0149(3) Uani d 1 . .
C C13 0.71604(17) 0.39170(7) 0.30927(13) 0.0215(3) Uani d 1 . .
H H13A 0.788056 0.422485 0.300887 0.032 Uiso calc 1 . .
H H13B 0.664522 0.405840 0.367496 0.032 Uiso calc 1 . .
H H13C 0.640811 0.384230 0.228143 0.032 Uiso calc 1 . .
C C10 0.97144(14) 0.22778(6) 0.39745(12) 0.0145(3) Uani d 1 . .
C C14 0.91478(15) 0.36129(6) 0.58100(12) 0.0158(3) Uani d 1 . .
C C12 1.00654(17) 0.13217(7) 0.07145(13) 0.0222(3) Uani d 1 . .
H H12A 0.914860 0.130802 -0.000786 0.033 Uiso calc 1 . .
H H12B 1.053357 0.092077 0.085603 0.033 Uiso calc 1 . .
H H12C 1.078437 0.161201 0.056243 0.033 Uiso calc 1 . .
C C7 0.96430(15) 0.15158(6) 0.18598(12) 0.0163(3) Uani d 1 . .
C C21 0.73077(16) 0.18065(7) 0.71252(12) 0.0185(3) Uani d 1 . .
H H21 0.742940 0.175475 0.798193 0.022 Uiso calc 1 . .
C C11 0.85119(17) 0.10672(7) 0.20946(14) 0.0224(3) Uani d 1 . .
H H11A 0.825571 0.118927 0.283507 0.034 Uiso calc 1 . .
H H11B 0.896573 0.066356 0.222225 0.034 Uiso calc 1 . .
H H11C 0.758898 0.106099 0.137716 0.034 Uiso calc 1 . .
C C15 0.90744(19) 0.46064(7) 0.65759(14) 0.0261(3) Uani d 1 . .
H H15A 1.018040 0.461676 0.701111 0.031 Uiso calc 1 . .
H H15B 0.854928 0.448188 0.717373 0.031 Uiso calc 1 . .
C C16 0.8524(2) 0.52160(7) 0.60416(16) 0.0379(4) Uani d 1 . .
H H16A 0.899073 0.531841 0.540303 0.057 Uiso calc 1 . .
H H16B 0.880369 0.551964 0.670189 0.057 Uiso calc 1 . .
H H16C 0.741720 0.520718 0.567149 0.057 Uiso calc 1 . .
H H1 0.741(2) 0.3036(8) 0.1889(17) 0.024(4) Uiso d 1 . .
H H4 0.467(2) 0.1431(10) 0.343(2) 0.043(6) Uiso d 1 . .
H H5 0.412(3) 0.1256(10) 0.597(2) 0.050(6) Uiso d 1 . .

loop_
_atom_site_aniso_label
_atom_site_aniso_U_11
_atom_site_aniso_U_22
_atom_site_aniso_U_33
_atom_site_aniso_U_12
_atom_site_aniso_U_13
_atom_site_aniso_U_23
O1 0.0193(5) 0.0216(5) 0.0118(5) 0.0028(4) 0.0004(4) 0.0001(4)
O2 0.0256(5) 0.0223(5) 0.0116(5) 0.0036(4) 0.0016(4) -0.0014(4)
O4 0.0182(5) 0.0382(6) 0.0143(5) -0.0089(4) 0.0033(4) -0.0007(5)
O5 0.0209(5) 0.0285(6) 0.0175(5) -0.0020(4) 0.0084(4) 0.0032(4)
O3 0.0317(6) 0.0170(5) 0.0131(5) 0.0018(4) 0.0024(4) -0.0023(4)
N1 0.0169(5) 0.0181(6) 0.0089(5) 0.0018(4) 0.0000(4) 0.0000(4)
C5 0.0150(6) 0.0160(6) 0.0128(6) -0.0027(5) 0.0031(5) -0.0007(5)
C8 0.0165(6) 0.0198(7) 0.0101(6) 0.0003(5) 0.0018(5) -0.0002(5)
C4 0.0132(6) 0.0173(6) 0.0090(6) 0.0014(5) 0.0002(5) -0.0004(5)
C6 0.0154(6) 0.0216(7) 0.0135(6) 0.0037(5) 0.0020(5) -0.0017(5)
C17 0.0159(6) 0.0148(6) 0.0135(6) 0.0027(5) 0.0041(5) 0.0010(5)
C18 0.0167(6) 0.0199(7) 0.0109(6) 0.0018(5) 0.0035(5) 0.0014(5)
C22 0.0197(6) 0.0192(7) 0.0123(6) 0.0011(5) 0.0021(5) -0.0009(5)
C20 0.0187(6) 0.0179(7) 0.0163(7) 0.0025(5) 0.0068(5) 0.0024(5)
C9 0.0134(6) 0.0161(6) 0.0136(6) -0.0030(5) 0.0034(5) -0.0010(5)
C2 0.0152(6) 0.0170(7) 0.0141(6) -0.0008(5) 0.0042(5) 0.0003(5)
C19 0.0154(6) 0.0192(7) 0.0142(6) 0.0016(5) 0.0021(5) 0.0002(5)
C3 0.0148(6) 0.0168(7) 0.0123(6) 0.0000(5) 0.0033(5) -0.0003(5)
C13 0.0264(7) 0.0210(7) 0.0148(7) 0.0053(6) 0.0031(6) 0.0016(5)
C10 0.0148(6) 0.0162(6) 0.0115(6) -0.0013(5) 0.0030(5) -0.0008(5)
C14 0.0143(6) 0.0178(7) 0.0147(6) -0.0005(5) 0.0037(5) -0.0002(5)
C12 0.0233(7) 0.0277(8) 0.0147(6) 0.0043(6) 0.0048(6) -0.0035(6)
C7 0.0161(6) 0.0197(7) 0.0120(6) 0.0011(5) 0.0027(5) -0.0018(5)
C21 0.0231(7) 0.0210(7) 0.0113(6) 0.0034(5) 0.0050(5) 0.0018(5)
C11 0.0239(7) 0.0213(7) 0.0210(7) -0.0028(6) 0.0054(6) -0.0038(6)
C15 0.0369(9) 0.0198(7) 0.0168(7) 0.0017(6) 0.0016(6) -0.0048(6)
C16 0.0608(12) 0.0201(8) 0.0272(8) 0.0067(8) 0.0055(8) -0.0037(7)

loop_
_atom_type_symbol
_atom_type_description
_atom_type_scat_dispersion_real
_atom_type_scat_dispersion_imag
_atom_type_scat_source
C C 0.0033 0.0016 'International Tables Vol C Tables 4.2.6.8 and 6.1.1.4'
H H 0.0000 0.0000 'International Tables Vol C Tables 4.2.6.8 and 6.1.1.4'
N N 0.0061 0.0033 'International Tables Vol C Tables 4.2.6.8 and 6.1.1.4'
O O 0.0106 0.0060 'International Tables Vol C Tables 4.2.6.8 and 6.1.1.4'

loop_
_exptl_crystal_face_index_h
_exptl_crystal_face_index_k
_exptl_crystal_face_index_l
_exptl_crystal_face_perp_dist
0.00 1.00 0.00 0.0280
0.00 -1.00 0.00 0.0250
-1.00 0.00 1.00 0.0590
1.00 0.00 -1.00 0.0440
1.00 0.00 1.00 0.1650
-1.00 0.00 -1.00 0.3060

loop_
_geom_angle_atom_site_label_1
_geom_angle_atom_site_label_2
_geom_angle_atom_site_label_3
_geom_angle_site_symmetry_1
_geom_angle_site_symmetry_3
_geom_angle
_geom_angle_publ_flag
C19 O4 H4 . . 108.5(14) ?
C20 O5 H5 . . 109.9(15) ?
C14 O3 C15 . . 116.21(11) ?
C9 N1 C2 . . 122.01(11) ?
C9 N1 H1 . . 117.7(12) ?
C2 N1 H1 . . 116.6(12) ?
O1 C5 C6 . . 119.89(12) ?
O1 C5 C10 . . 122.08(12) ?
C10 C5 C6 . . 118.01(11) ?
H8A C8 H8B . . 107.7 ?
C9 C8 H8A . . 108.9 ?
C9 C8 H8B . . 108.9 ?
C9 C8 C7 . . 113.23(11) ?
C7 C8 H8A . . 108.9 ?
C7 C8 H8B . . 108.9 ?
C17 C4 H4A . . 108.4 ?
C3 C4 H4A . . 108.4 ?
C3 C4 C17 . . 110.54(11) ?
C10 C4 H4A . . 108.4 ?
C10 C4 C17 . . 112.27(11) ?
C10 C4 C3 . . 108.83(11) ?
C5 C6 H6A . . 108.6 ?
C5 C6 H6B . . 108.6 ?
C5 C6 C7 . . 114.61(11) ?
H6A C6 H6B . . 107.6 ?
C7 C6 H6A . . 108.6 ?
C7 C6 H6B . . 108.6 ?
C18 C17 C4 . . 119.69(11) ?
C22 C17 C4 . . 121.73(12) ?
C22 C17 C18 . . 118.51(12) ?
C17 C18 H18 . . 119.5 ?
C19 C18 C17 . . 120.91(12) ?
C19 C18 H18 . . 119.5 ?
C17 C22 H22 . . 119.8 ?
C21 C22 C17 . . 120.41(12) ?
C21 C22 H22 . . 119.8 ?
O5 C20 C19 . . 120.20(12) ?
O5 C20 C21 . . 120.70(12) ?
C21 C20 C19 . . 119.10(13) ?
N1 C9 C8 . . 115.90(11) ?
C10 C9 N1 . . 119.90(12) ?
C10 C9 C8 . . 124.20(12) ?
N1 C2 C13 . . 112.97(11) ?
C3 C2 N1 . . 118.61(12) ?
C3 C2 C13 . . 128.42(13) ?
O4 C19 C18 . . 123.80(12) ?
O4 C19 C20 . . 115.81(12) ?
C18 C19 C20 . . 120.38(12) ?
C2 C3 C4 . . 120.15(12) ?
C2 C3 C14 . . 124.88(12) ?
C14 C3 C4 . . 114.86(11) ?
C2 C13 H13A . . 109.5 ?
C2 C13 H13B . . 109.5 ?
C2 C13 H13C . . 109.5 ?
H13A C13 H13B . . 109.5 ?
H13A C13 H13C . . 109.5 ?
H13B C13 H13C . . 109.5 ?
C5 C10 C4 . . 120.82(11) ?
C9 C10 C5 . . 119.53(12) ?
C9 C10 C4 . . 119.62(12) ?
O2 C14 O3 . . 121.77(12) ?
O2 C14 C3 . . 122.42(13) ?
O3 C14 C3 . . 115.80(11) ?
H12A C12 H12B . . 109.5 ?
H12A C12 H12C . . 109.5 ?
H12B C12 H12C . . 109.5 ?
C7 C12 H12A . . 109.5 ?
C7 C12 H12B . . 109.5 ?
C7 C12 H12C . . 109.5 ?
C8 C7 C6 . . 107.70(11) ?
C12 C7 C8 . . 108.96(11) ?
C12 C7 C6 . . 109.20(11) ?
C11 C7 C8 . . 110.75(11) ?
C11 C7 C6 . . 110.50(11) ?
C11 C7 C12 . . 109.67(12) ?
C22 C21 H21 . . 119.7 ?
C20 C21 C22 . . 120.64(13) ?
C20 C21 H21 . . 119.7 ?
C7 C11 H11A . . 109.5 ?
C7 C11 H11B . . 109.5 ?
C7 C11 H11C . . 109.5 ?
H11A C11 H11B . . 109.5 ?
H11A C11 H11C . . 109.5 ?
H11B C11 H11C . . 109.5 ?
O3 C15 H15A . . 110.4 ?
O3 C15 H15B . . 110.4 ?
O3 C15 C16 . . 106.51(12) ?
H15A C15 H15B . . 108.6 ?
C16 C15 H15A . . 110.4 ?
C16 C15 H15B . . 110.4 ?
C15 C16 H16A . . 109.5 ?
C15 C16 H16B . . 109.5 ?
C15 C16 H16C . . 109.5 ?
H16A C16 H16B . . 109.5 ?
H16A C16 H16C . . 109.5 ?
H16B C16 H16C . . 109.5 ?

loop_
_geom_bond_atom_site_label_1
_geom_bond_atom_site_label_2
_geom_bond_site_symmetry_2
_geom_bond_distance
_geom_bond_publ_flag
O1 C5 . 1.2413(16) ?
O2 C14 . 1.2240(16) ?
O4 C19 . 1.3662(16) ?
O4 H4 . 0.87(2) ?
O5 C20 . 1.3701(17) ?
O5 H5 . 0.85(2) ?
O3 C14 . 1.3400(17) ?
O3 C15 . 1.4578(17) ?
N1 C9 . 1.3666(17) ?
N1 C2 . 1.3814(17) ?
N1 H1 . 0.876(18) ?
C5 C6 . 1.5099(18) ?
C5 C10 . 1.4453(19) ?
C8 H8A . 0.9900 ?
C8 H8B . 0.9900 ?
C8 C9 . 1.5026(18) ?
C8 C7 . 1.5317(19) ?
C4 H4A . 1.0000 ?
C4 C17 . 1.5275(18) ?
C4 C3 . 1.5260(19) ?
C4 C10 . 1.5153(18) ?
C6 H6A . 0.9900 ?
C6 H6B . 0.9900 ?
C6 C7 . 1.5336(18) ?
C17 C18 . 1.3973(18) ?
C17 C22 . 1.3961(18) ?
C18 H18 . 0.9500 ?
C18 C19 . 1.3798(19) ?
C22 H22 . 0.9500 ?
C22 C21 . 1.392(2) ?
C20 C19 . 1.3964(19) ?
C20 C21 . 1.3842(19) ?
C9 C10 . 1.3605(18) ?
C2 C3 . 1.3625(18) ?
C2 C13 . 1.5029(19) ?
C3 C14 . 1.4573(18) ?
C13 H13A . 0.9800 ?
C13 H13B . 0.9800 ?
C13 H13C . 0.9800 ?
C12 H12A . 0.9800 ?
C12 H12B . 0.9800 ?
C12 H12C . 0.9800 ?
C12 C7 . 1.5316(19) ?
C7 C11 . 1.528(2) ?
C21 H21 . 0.9500 ?
C11 H11A . 0.9800 ?
C11 H11B . 0.9800 ?
C11 H11C . 0.9800 ?
C15 H15A . 0.9900 ?
C15 H15B . 0.9900 ?
C15 C16 . 1.504(2) ?
C16 H16A . 0.9800 ?
C16 H16B . 0.9800 ?
C16 H16C . 0.9800 ?

loop_
_geom_hbond_atom_site_label_D
_geom_hbond_atom_site_label_H
_geom_hbond_atom_site_label_A
_geom_hbond_site_symmetry_A
_geom_hbond_distance_DH
_geom_hbond_distance_HA
_geom_hbond_distance_DA
_geom_hbond_angle_DHA
_geom_hbond_publ_flag
N1 H1 O1 4_565 0.876(18) 1.971(19) 2.8378(15) 169.8(16) yes
O4 H4 O2 4_565 0.87(2) 1.82(2) 2.6894(14) 175(2) yes
O5 H5 O1 1_455 0.85(2) 2.33(2) 3.0293(14) 140(2) yes

loop_
_geom_torsion_atom_site_label_1
_geom_torsion_atom_site_label_2
_geom_torsion_atom_site_label_3
_geom_torsion_atom_site_label_4
_geom_torsion_site_symmetry_1
_geom_torsion_site_symmetry_2
_geom_torsion_site_symmetry_3
_geom_torsion_site_symmetry_4
_geom_torsion
_geom_torsion_publ_flag
O1 C5 C6 C7 . . . . 150.87(13) ?
O1 C5 C10 C4 . . . . -4.0(2) ?
O1 C5 C10 C9 . . . . 178.22(13) ?
O5 C20 C19 O4 . . . . -1.13(19) ?
O5 C20 C19 C18 . . . . 178.15(13) ?
O5 C20 C21 C22 . . . . -178.88(13) ?
N1 C9 C10 C5 . . . . -173.59(12) ?
N1 C9 C10 C4 . . . . 8.57(19) ?
N1 C2 C3 C4 . . . . -9.26(19) ?
N1 C2 C3 C14 . . . . 174.56(12) ?
C5 C6 C7 C8 . . . . 53.26(15) ?
C5 C6 C7 C12 . . . . 171.44(12) ?
C5 C6 C7 C11 . . . . -67.84(15) ?
C8 C9 C10 C5 . . . . 5.3(2) ?
C8 C9 C10 C4 . . . . -172.52(12) ?
C4 C17 C18 C19 . . . . -176.06(12) ?
C4 C17 C22 C21 . . . . 175.27(12) ?
C4 C3 C14 O2 . . . . -2.40(19) ?
C4 C3 C14 O3 . . . . 176.26(11) ?
C6 C5 C10 C4 . . . . 178.00(12) ?
C6 C5 C10 C9 . . . . 0.18(19) ?
C17 C4 C3 C2 . . . . -92.17(14) ?
C17 C4 C3 C14 . . . . 84.38(13) ?
C17 C4 C10 C5 . . . . -86.21(14) ?
C17 C4 C10 C9 . . . . 91.60(15) ?
C17 C18 C19 O4 . . . . -179.79(13) ?
C17 C18 C19 C20 . . . . 1.0(2) ?
C17 C22 C21 C20 . . . . 0.5(2) ?
C18 C17 C22 C21 . . . . -1.6(2) ?
C22 C17 C18 C19 . . . . 0.8(2) ?
C9 N1 C2 C3 . . . . -17.94(19) ?
C9 N1 C2 C13 . . . . 161.87(12) ?
C9 C8 C7 C6 . . . . -47.01(15) ?
C9 C8 C7 C12 . . . . -165.35(11) ?
C9 C8 C7 C11 . . . . 73.93(14) ?
C2 N1 C9 C8 . . . . -160.56(12) ?
C2 N1 C9 C10 . . . . 18.4(2) ?
C2 C3 C14 O2 . . . . 173.96(13) ?
C2 C3 C14 O3 . . . . -7.4(2) ?
C19 C20 C21 C22 . . . . 1.4(2) ?
C3 C4 C17 C18 . . . . 79.11(15) ?
C3 C4 C17 C22 . . . . -97.69(14) ?
C3 C4 C10 C5 . . . . 151.08(12) ?
C3 C4 C10 C9 . . . . -31.10(16) ?
C13 C2 C3 C4 . . . . 170.96(13) ?
C13 C2 C3 C14 . . . . -5.2(2) ?
C10 C5 C6 C7 . . . . -31.05(17) ?
C10 C4 C17 C18 . . . . -42.63(16) ?
C10 C4 C17 C22 . . . . 140.57(13) ?
C10 C4 C3 C2 . . . . 31.57(16) ?
C10 C4 C3 C14 . . . . -151.88(11) ?
C14 O3 C15 C16 . . . . 179.42(14) ?
C7 C8 C9 N1 . . . . -160.98(11) ?
C7 C8 C9 C10 . . . . 20.07(19) ?
C21 C20 C19 O4 . . . . 178.62(13) ?
C21 C20 C19 C18 . . . . -2.1(2) ?
C15 O3 C14 O2 . . . . -0.38(19) ?
C15 O3 C14 C3 . . . . -179.05(12) ?

_cod_database_fobs_code 2244194
